data_2003733
loop_
_publ_author_name
'Kowalski, A.'

_publ_section_title
;
 2-Methyl-4-nitro-1-phenylimidazole and
 2-Methyl-1-(<i>p</i>-methylphenyl)-4-nitroimidazole
;
_journal_issue 8
_journal_name_full 'Acta Crystallographica Section C'
_journal_page_first 1670
_journal_page_last 1672
_journal_paper_doi 10.1107/S0108270195001831
_journal_volume 51
_journal_year 1995
_chemical_formula_sum 'C10 H9 N3 O2'
_chemical_formula_weight 203.20
_chemical_name_systematic
;
 2-methyl-1-phenyl-4-nitroimidazole
;
_space_group_IT_number 14
_symmetry_cell_setting monoclinic
_symmetry_space_group_name_Hall '-P 2yn'
_symmetry_space_group_name_H-M 'P 1 21/n 1'
_audit_creation_method SHELXL
_cell_angle_alpha 90.00
_cell_angle_beta 99.94(4)
_cell_angle_gamma 90.00
_cell_formula_units_Z 4
_cell_length_a 8.234(4)
_cell_length_b 7.678(5)
_cell_length_c 15.345(8)
_cell_measurement_reflns_used 25
_cell_measurement_temperature 295(2)
_cell_measurement_theta_max 27
_cell_measurement_theta_min 18
_cell_volume 955.6(9)
_computing_data_collection 'Kuma KM4 Software (1989)'
_computing_molecular_graphics 'ORTEPII (Johnson, 1976)'
_computing_structure_refinement 'SHELXL93 (Sheldrick, 1993)'
_computing_structure_solution 'SHELXS86 (Sheldrick, 1985)'
_diffrn_ambient_temperature 295(2)
_diffrn_measurement_device 'Kuma KM4 automated four-circle \k-axis diffractometer'
_diffrn_measurement_method \w/2\q
_diffrn_radiation_monochromator graphite
_diffrn_radiation_source 'X-ray tube'
_diffrn_radiation_type CuK\a
_diffrn_radiation_wavelength 1.54178
_diffrn_reflns_av_R_equivalents 0.0344
_diffrn_reflns_av_sigmaI/netI 0.0498
_diffrn_reflns_limit_h_max 10
_diffrn_reflns_limit_h_min 0
_diffrn_reflns_limit_k_max 9
_diffrn_reflns_limit_k_min 0
_diffrn_reflns_limit_l_max 19
_diffrn_reflns_limit_l_min -19
_diffrn_reflns_number 2424
_diffrn_reflns_theta_max 82
_diffrn_reflns_theta_min 5
_diffrn_standards_decay_% 2.5
_diffrn_standards_interval_count 50
_diffrn_standards_number 3
_exptl_absorpt_coefficient_mu 0.851
_exptl_absorpt_correction_type none
_exptl_crystal_colour colourless
_exptl_crystal_density_diffrn 1.412(1)
_exptl_crystal_density_meas 1.44
_exptl_crystal_density_method flotation
_exptl_crystal_description 'irregularly shaped'
_exptl_crystal_F_000 424
_exptl_crystal_size_max 0.35
_exptl_crystal_size_mid 0.22
_exptl_crystal_size_min 0.22
_refine_diff_density_max 0.085
_refine_diff_density_min -0.083
_refine_ls_extinction_coef 0.026(11)
_refine_ls_extinction_method 'F~c~^*^ = kF~c~[1 + 0.001\xF~c~^2^\l^3^/sin(2\q)]^-1/4^'
_refine_ls_goodness_of_fit_all 1.069
_refine_ls_goodness_of_fit_obs 1.188
_refine_ls_hydrogen_treatment refall
_refine_ls_matrix_type full
_refine_ls_number_parameters 173
_refine_ls_number_reflns 1549
_refine_ls_number_restraints 0
_refine_ls_restrained_S_all 1.269
_refine_ls_restrained_S_obs 1.188
_refine_ls_R_factor_all 0.0567
_refine_ls_R_factor_obs 0.0364
_refine_ls_shift/esd_max 0.028
_refine_ls_shift/esd_mean 0.005
_refine_ls_structure_factor_coef Fsqd
_refine_ls_weighting_scheme
;calc w = 1/[\s^2^(F~o~^2^) + (0.0564P)^2^ + 0.0697P]
where P = (F~o~^2^ + 2F~c~^2^)/3
;
_refine_ls_wR_factor_all 0.1214
_refine_ls_wR_factor_obs 0.1021
_reflns_number_observed 1157
_reflns_number_total 1723
_reflns_observed_criterion >3sigma(I)
_cod_data_source_file ab1197.cif
_cod_data_source_block I
_cod_original_sg_symbol_H-M 'P 21/n'
_cod_database_code 2003733

loop_
_symmetry_equiv_pos_as_xyz
'x, y, z'
'-x+1/2, y+1/2, -z+1/2'
'-x, -y, -z'
'x-1/2, -y-1/2, z-1/2'

loop_
_atom_site_aniso_label
_atom_site_aniso_U_11
_atom_site_aniso_U_12
_atom_site_aniso_U_13
_atom_site_aniso_U_22
_atom_site_aniso_U_23
_atom_site_aniso_U_33
O1 0.0766(8) -0.0001(7) 0.0147(5) 0.1323(13) 0.0061(6) 0.0443(6)
O2 0.0627(7) 0.0120(7) 0.0047(6) 0.1107(11) 0.0223(7) 0.0717(8)
N1 0.0474(6) 0.0004(5) 0.0120(5) 0.0559(7) -0.0015(5) 0.0431(6)
N2 0.0528(7) 0.0013(6) 0.0127(5) 0.0718(8) -0.0035(6) 0.0457(7)
N3 0.0496(7) -0.0070(6) 0.0050(5) 0.0874(10) 0.0064(6) 0.0493(7)
C1 0.0493(7) -0.0005(6) 0.0132(5) 0.0611(8) -0.0039(6) 0.0462(7)
C2 0.0466(7) -0.0042(6) 0.0066(5) 0.0672(9) 0.0003(6) 0.0440(8)
C3 0.0456(7) 0.0012(6) 0.0098(6) 0.0610(9) 0.0001(6) 0.0496(8)
C4 0.0576(8) 0.0014(6) 0.0153(6) 0.0492(7) 0.0005(5) 0.0434(7)
C5 0.0627(9) -0.0045(7) 0.0134(7) 0.0687(10) -0.0039(7) 0.0504(8)
C6 0.0889(13) -0.0022(9) 0.0108(8) 0.0776(12) -0.0045(7) 0.0480(8)
C7 0.1051(14) 0.0056(10) 0.0297(9) 0.0724(11) 0.0010(8) 0.0504(9)
C8 0.0822(12) 0.0038(9) 0.0390(10) 0.0736(11) 0.0075(8) 0.0693(11)
C9 0.0596(9) -0.0015(7) 0.0205(7) 0.0631(9) 0.0038(7) 0.0600(9)
C10 0.0635(10) 0.0149(9) 0.0137(7) 0.0760(11) 0.0021(9) 0.0592(10)

loop_
_atom_site_label
_atom_site_occupancy
_atom_site_fract_x
_atom_site_fract_y
_atom_site_fract_z
_atom_site_U_iso_or_equiv
_atom_site_thermal_displace_type
_atom_site_calc_flag
_atom_site_type_symbol
O1 1 0.1818(2) 0.1024(2) 0.64850(8) 0.0839(5) Uani d O
O2 1 0.3670(2) -0.0338(2) 0.59277(9) 0.0825(5) Uani d O
N1 1 0.13878(14) 0.1805(2) 0.36256(7) 0.0483(4) Uani d N
N2 1 0.0507(2) 0.2358(2) 0.48802(8) 0.0563(4) Uani d N
N3 1 0.2486(2) 0.0633(2) 0.58621(9) 0.0625(4) Uani d N
C1 1 0.0238(2) 0.2646(2) 0.40278(9) 0.0516(4) Uani d C
C2 1 0.1849(2) 0.1316(2) 0.50149(9) 0.0528(4) Uani d C
C3 1 0.2431(2) 0.0961(2) 0.42644(9) 0.0519(4) Uani d C
C4 1 0.1486(2) 0.1726(2) 0.27056(9) 0.0493(4) Uani d C
C5 1 0.0130(2) 0.1261(2) 0.21028(10) 0.0601(4) Uani d C
C6 1 0.0265(3) 0.1154(3) 0.12221(12) 0.0716(5) Uani d C
C7 1 0.1738(3) 0.1478(3) 0.09556(12) 0.0740(5) Uani d C
C8 1 0.3086(3) 0.1930(3) 0.15628(13) 0.0720(5) Uani d C
C9 1 0.2974(2) 0.2066(2) 0.24437(12) 0.0597(4) Uani d C
C10 1 -0.1102(2) 0.3741(3) 0.35570(13) 0.0658(5) Uani d C
H1 1 0.3333(25) 0.0309(26) 0.4166(12) 0.058(4) Uiso d H
H2 1 -0.0935(31) 0.1061(29) 0.2296(15) 0.072(5) Uiso d H
H3 1 -0.0798(39) 0.0897(39) 0.0808(21) 0.097(7) Uiso d H
H4 1 0.1847(31) 0.1420(36) 0.0291(20) 0.089(7) Uiso d H
H5 1 0.4099(35) 0.2134(33) 0.1373(18) 0.085(6) Uiso d H
H6 1 0.3924(28) 0.2368(29) 0.2889(15) 0.067(5) Uiso d H
H7 1 -0.2090(40) 0.3060(37) 0.3385(19) 0.091(7) Uiso d H
H8 1 -0.0811(29) 0.4221(31) 0.3018(19) 0.077(6) Uiso d H
H9 1 -0.1285(42) 0.4744(49) 0.3924(25) 0.112(9) Uiso d H

loop_
_atom_type_symbol
_atom_type_description
_atom_type_scat_source
_atom_type_scat_dispersion_real
_atom_type_scat_dispersion_imag
C C 'International Tables Vol C Tables 4.2.6.8 and 6.1.1.4' 0.0181 0.0091
H H 'International Tables Vol C Tables 4.2.6.8 and 6.1.1.4' 0.0000 0.0000
N N 'International Tables Vol C Tables 4.2.6.8 and 6.1.1.4' 0.0311 0.0180
O O 'International Tables Vol C Tables 4.2.6.8 and 6.1.1.4' 0.0492 0.0322

loop_
_geom_angle_atom_site_label_1
_geom_angle_atom_site_label_2
_geom_angle_atom_site_label_3
_geom_angle
_geom_angle_publ_flag
C3 N1 C1 107.42(12) y
C3 N1 C4 123.96(12) y
C1 N1 C4 128.56(12) y
C1 N2 C2 104.24(12) y
O2 N3 O1 123.30(15) y
O2 N3 C2 117.85(14) y
O1 N3 C2 118.9(2) y
N2 C1 N1 111.02(14) y
N2 C1 C10 124.76(14) y
N1 C1 C10 124.22(14) y
C3 C2 N2 112.98(13) y
C3 C2 N3 125.4(2) y
N2 C2 N3 121.58(13) y
C2 C3 N1 104.33(13) y
C2 C3 H1 131.2(11) no
N1 C3 H1 124.5(11) no
C5 C4 C9 120.98(15) y
C5 C4 N1 120.03(13) y
C9 C4 N1 118.96(14) y
C4 C5 C6 119.0(2) y
C4 C5 H2 120.2(13) no
C6 C5 H2 120.8(13) no
C7 C6 C5 120.6(2) y
C7 C6 H3 124.4(17) no
C5 C6 H3 114.9(17) no
C8 C7 C6 120.0(2) y
C8 C7 H4 118.8(14) no
C6 C7 H4 121.1(14) no
C7 C8 C9 120.4(2) y
C7 C8 H5 119.3(16) no
C9 C8 H5 120.3(16) no
C8 C9 C4 119.1(2) y
C8 C9 H6 121.7(12) no
C4 C9 H6 119.2(12) no
C1 C10 H7 110.4(17) no
C1 C10 H8 111.1(14) no
H7 C10 H8 107.(2) no
C1 C10 H9 110.(2) no
H7 C10 H9 112.(3) no
H8 C10 H9 106.(3) no

loop_
_geom_bond_atom_site_label_1
_geom_bond_atom_site_label_2
_geom_bond_distance
_geom_bond_publ_flag
O1 N3 1.220(2) y
O2 N3 1.218(2) y
N1 C3 1.352(2) y
N1 C1 1.377(2) y
N1 C4 1.429(2) y
N2 C1 1.307(2) y
N2 C2 1.351(2) y
N3 C2 1.416(2) y
C1 C10 1.474(3) y
C2 C3 1.349(2) y
C3 H1 0.93(2) no
C4 C5 1.368(2) y
C4 C9 1.379(2) y
C5 C6 1.377(2) y
C5 H2 0.99(3) no
C6 C7 1.367(3) y
C6 H3 1.01(3) no
C7 C8 1.365(3) y
C7 H4 1.04(3) no
C8 C9 1.375(3) y
C8 H5 0.94(3) no
C9 H6 0.97(2) no
C10 H7 0.97(3) no
C10 H8 0.97(3) no
C10 H9 0.98(4) no

loop_
_cod_related_entry_id
_cod_related_entry_database
_cod_related_entry_code
1 ChemSpider 3022218
